data_4515356
loop_
_publ_author_name
'Li, Liang'
'Cheng, Jiahui'
'Liu, Zhipeng'
'Song, Lin'
'You, Yujian'
'Zhou, Xinhui'
'Huang, Wei'

_publ_section_title
;
 Ratiometric Luminescent Sensor of Picric Acid Based on the Dual-Emission
 Mixed-Lanthanide Coordination Polymer.
;
_journal_issue 50
_journal_name_full 'ACS applied materials &amp; interfaces'
_journal_page_first 44109
_journal_page_last 44115
_journal_paper_doi 10.1021/acsami.8b13719
_journal_volume 10
_journal_year 2018
_chemical_formula_moiety 'C43 H33 Eu2 N2 O14'
_chemical_formula_sum 'C43 H33 Eu2 N2 O14'
_chemical_formula_weight 1105.63
_space_group_crystal_system triclinic
_space_group_IT_number 2
_space_group_name_Hall '-P 1'
_space_group_name_H-M_alt 'P -1'
_atom_sites_solution_hydrogens geom
_audit_creation_method SHELXL-2018/3
_cell_angle_alpha 82.882(2)
_cell_angle_beta 78.862(2)
_cell_angle_gamma 78.824(2)
_cell_formula_units_Z 2
_cell_length_a 9.7474(7)
_cell_length_b 14.0225(10)
_cell_length_c 14.4404(10)
_cell_measurement_reflns_used 3851
_cell_measurement_temperature 100(2)
_cell_measurement_theta_max 25.16
_cell_measurement_theta_min 2.11
_cell_volume 1892.2(2)
_computing_cell_refinement SMART
_computing_data_collection 'SMART (Bruker, 2008)'
_computing_data_reduction 'SAINT (Bruker, 2008)'
_computing_molecular_graphics 'SHELXTL (Bruker, 2008)'
_computing_publication_material 'SHELXTL (Bruker, 2008)'
_computing_structure_refinement 'SHELXL-2018/3 (Sheldrick, 2018)'
_computing_structure_solution 'SHELXTL (Bruker, 2008)'
_diffrn_ambient_temperature 100(2)
_diffrn_measured_fraction_theta_full 0.998
_diffrn_measured_fraction_theta_max 0.992
_diffrn_measurement_device_type 'Bruker Smart Apex CCD'
_diffrn_measurement_method 'phi and omega scans'
_diffrn_radiation_monochromator graphite
_diffrn_radiation_source 'fine-focus sealed tube'
_diffrn_radiation_type MoK\a
_diffrn_radiation_wavelength 0.71073
_diffrn_reflns_av_R_equivalents 0.0523
_diffrn_reflns_av_unetI/netI 0.0508
_diffrn_reflns_Laue_measured_fraction_full 0.998
_diffrn_reflns_Laue_measured_fraction_max 0.992
_diffrn_reflns_limit_h_max 11
_diffrn_reflns_limit_h_min -12
_diffrn_reflns_limit_k_max 18
_diffrn_reflns_limit_k_min -18
_diffrn_reflns_limit_l_max 19
_diffrn_reflns_limit_l_min -19
_diffrn_reflns_number 32667
_diffrn_reflns_point_group_measured_fraction_full 0.998
_diffrn_reflns_point_group_measured_fraction_max 0.992
_diffrn_reflns_theta_full 25.242
_diffrn_reflns_theta_max 28.292
_diffrn_reflns_theta_min 1.977
_exptl_absorpt_coefficient_mu 3.362
_exptl_crystal_colour Colorless
_exptl_crystal_density_diffrn 1.941
_exptl_crystal_description Block
_exptl_crystal_F_000 1086
_exptl_crystal_size_max 0.120
_exptl_crystal_size_mid 0.110
_exptl_crystal_size_min 0.100
_refine_diff_density_max 2.206
_refine_diff_density_min -1.635
_refine_diff_density_rms 0.196
_refine_ls_extinction_method none
_refine_ls_goodness_of_fit_ref 1.064
_refine_ls_hydrogen_treatment constr
_refine_ls_matrix_type full
_refine_ls_number_parameters 534
_refine_ls_number_reflns 9307
_refine_ls_number_restraints 1
_refine_ls_restrained_S_all 1.064
_refine_ls_R_factor_all 0.0718
_refine_ls_R_factor_gt 0.0502
_refine_ls_shift/su_max 0.001
_refine_ls_shift/su_mean 0.000
_refine_ls_structure_factor_coef Fsqd
_refine_ls_weighting_details 'w=1/[\s^2^(Fo^2^)+(0.09P)^2^+1.88P] where P=(Fo^2^+2Fc^2^)/3'
_refine_ls_weighting_scheme calc
_refine_ls_wR_factor_gt 0.1336
_refine_ls_wR_factor_ref 0.1464
_reflns_Friedel_coverage 0.000
_reflns_number_gt 7293
_reflns_number_total 9307
_reflns_threshold_expression 'I > 2\s(I)'
_cod_data_source_file am8b13719_si_002.cif
_cod_data_source_block EuL
_cod_database_code 4515356
_shelx_shelxl_version_number 2018/3
_shelx_space_group_comment
;
The symmetry employed for this shelxl refinement is uniquely defined
by the following loop, which should always be used as a source of
symmetry information in preference to the above space-group names.
They are only intended as comments.
;
_shelx_estimated_absorpt_t_min 0.688
_shelx_estimated_absorpt_t_max 0.730

loop_
_space_group_symop_operation_xyz
'x, y, z'
'-x, -y, -z'

loop_
_atom_site_label
_atom_site_type_symbol
_atom_site_fract_x
_atom_site_fract_y
_atom_site_fract_z
_atom_site_U_iso_or_equiv
_atom_site_adp_type
_atom_site_occupancy
_atom_site_site_symmetry_order
_atom_site_calc_flag
_atom_site_refinement_flags_posn
_atom_site_refinement_flags_adp
Eu1 Eu 0.02288(3) 0.52167(2) 0.86174(2) 0.02063(10) Uani 1 1 d . .
Eu2 Eu -0.02588(3) 0.81429(2) 0.74676(2) 0.02154(10) Uani 1 1 d . .
C1 C -0.6806(6) 1.1349(4) 1.2070(5) 0.0228(13) Uani 1 1 d . .
C2 C -0.5298(6) 1.0857(4) 1.1784(5) 0.0226(12) Uani 1 1 d . .
C3 C -0.4755(7) 1.0721(5) 1.0841(5) 0.0279(14) Uani 1 1 d . .
H3 H -0.530491 1.100792 1.036889 0.033 Uiso 1 1 calc R U
C4 C -0.3418(7) 1.0172(5) 1.0574(5) 0.0277(14) Uani 1 1 d . .
H4 H -0.306904 1.006809 0.992652 0.033 Uiso 1 1 calc R U
C5 C -0.4468(7) 1.0483(5) 1.2472(5) 0.0276(14) Uani 1 1 d . .
H5 H -0.481929 1.059116 1.311862 0.033 Uiso 1 1 calc R U
C6 C -0.3100(6) 0.9942(5) 1.2202(5) 0.0257(13) Uani 1 1 d . .
H6 H -0.252739 0.969207 1.267027 0.031 Uiso 1 1 calc R U
C7 C -0.2581(6) 0.9771(4) 1.1269(5) 0.0231(13) Uani 1 1 d . .
C8 C -0.1189(6) 0.9124(4) 1.1013(4) 0.0214(12) Uani 1 1 d . .
C9 C -0.1084(6) 0.8377(4) 1.0451(5) 0.0265(14) Uani 1 1 d . .
H9 H -0.188062 0.832349 1.018399 0.032 Uiso 1 1 calc R U
C10 C 0.0186(6) 0.7687(4) 1.0261(5) 0.0226(12) Uani 1 1 d . .
C11 C 0.0165(6) 0.6855(4) 0.9706(5) 0.0251(10) Uani 1 1 d . .
C12 C 0.0093(6) 1.0107(4) 1.1818(5) 0.0251(10) Uani 1 1 d . .
C13 C 0.0038(6) 0.9220(4) 1.1347(5) 0.0230(13) Uani 1 1 d . .
C14 C 0.1255(6) 0.8533(4) 1.1174(4) 0.0226(12) Uani 1 1 d . .
H14 H 0.205657 0.859600 1.143101 0.027 Uiso 1 1 calc R U
C15 C 0.1364(6) 0.7759(4) 1.0646(4) 0.0211(12) Uani 1 1 d . .
C16 C 0.7251(6) 0.2917(4) 0.9540(4) 0.0201(12) Uani 1 1 d . .
C17 C 0.6417(6) 0.2933(5) 1.0445(5) 0.0272(14) Uani 1 1 d . .
H17 H 0.680432 0.260204 1.097597 0.033 Uiso 1 1 calc R U
C18 C 0.5035(6) 0.3426(5) 1.0569(4) 0.0254(13) Uani 1 1 d . .
H18 H 0.448020 0.342754 1.118707 0.030 Uiso 1 1 calc R U
C19 C 0.6681(7) 0.3453(5) 0.8785(5) 0.0298(14) Uani 1 1 d . .
H19 H 0.725051 0.347443 0.817220 0.036 Uiso 1 1 calc R U
C20 C 0.5297(7) 0.3957(5) 0.8909(5) 0.0285(14) Uani 1 1 d . .
H20 H 0.492970 0.432570 0.838558 0.034 Uiso 1 1 calc R U
C21 C 0.4439(6) 0.3922(4) 0.9809(5) 0.0229(13) Uani 1 1 d . .
C22 C 0.2886(6) 0.4339(4) 0.9891(5) 0.0229(13) Uani 1 1 d . .
C23 C 0.2671(6) 0.6436(5) 0.7144(5) 0.0262(13) Uani 1 1 d . .
C24 C 0.4201(6) 0.6172(5) 0.6714(4) 0.0244(13) Uani 1 1 d . .
C25 C 0.4708(7) 0.5216(5) 0.6429(5) 0.0265(13) Uani 1 1 d . .
H25 H 0.409248 0.474995 0.652642 0.032 Uiso 1 1 calc R U
C26 C 0.6127(7) 0.4971(5) 0.6002(5) 0.0285(14) Uani 1 1 d . .
H26 H 0.646087 0.434044 0.578674 0.034 Uiso 1 1 calc R U
C27 C 0.5124(6) 0.6828(5) 0.6587(4) 0.0237(12) Uani 1 1 d . .
H27 H 0.478486 0.746581 0.678407 0.028 Uiso 1 1 calc R U
C28 C 0.6538(7) 0.6575(5) 0.6176(4) 0.0253(13) Uani 1 1 d . .
H28 H 0.715604 0.703809 0.608983 0.030 Uiso 1 1 calc R U
C29 C 0.7059(6) 0.5620(5) 0.5885(4) 0.0238(13) Uani 1 1 d . .
C30 C 0.8569(6) 0.5316(5) 0.5440(4) 0.0242(13) Uani 1 1 d . .
C31 C 0.9698(7) 0.5601(5) 0.5731(4) 0.0271(14) Uani 1 1 d . .
C32 C 0.9501(9) 0.6249(8) 0.6516(6) 0.047(2) Uani 1 1 d . .
C33 C 1.1100(7) 0.5283(5) 0.5299(4) 0.0259(13) Uani 1 1 d . .
H33 H 1.184924 0.548382 0.551738 0.031 Uiso 1 1 calc R U
C34 C 0.1015(9) 0.3248(6) 0.7237(5) 0.045(2) Uani 1 1 d . .
C35 C 0.3484(10) 0.2836(7) 0.7548(7) 0.055(2) Uani 1 1 d . .
H35A H 0.318539 0.339065 0.793601 0.082 Uiso 1 1 calc R U
H35B H 0.434794 0.292555 0.709545 0.082 Uiso 1 1 calc R U
H35C H 0.367509 0.223194 0.795873 0.082 Uiso 1 1 calc R U
C36 C 0.2614(10) 0.2209(6) 0.6238(5) 0.050(2) Uani 1 1 d . .
H36A H 0.318822 0.156058 0.637378 0.060 Uiso 1 1 calc R U
H36B H 0.310954 0.254696 0.566487 0.060 Uiso 1 1 calc R U
C37 C 0.1115(10) 0.2122(6) 0.6124(6) 0.051(2) Uani 1 1 d . .
H37A H 0.103274 0.217287 0.544631 0.061 Uiso 1 1 calc R U
H37B H 0.086142 0.149395 0.643327 0.061 Uiso 1 1 calc R U
C38 C 0.0193(11) 0.2963(6) 0.6604(6) 0.048(2) Uani 1 1 d . .
H38A H -0.005669 0.351259 0.613167 0.058 Uiso 1 1 calc R U
H38B H -0.069414 0.276825 0.696942 0.058 Uiso 1 1 calc R U
C39 C 0.1679(11) 0.8631(6) 0.5244(7) 0.064(3) Uani 1 1 d D .
C40 C 0.2159(13) 0.7656(6) 0.4789(6) 0.073(3) Uani 1 1 d D .
H40A H 0.293615 0.723180 0.507214 0.087 Uiso 1 1 calc R U
H40B H 0.136035 0.730030 0.484013 0.087 Uiso 1 1 calc R U
C41 C 0.2662(13) 0.8024(8) 0.3783(8) 0.074(3) Uani 1 1 d . .
H41A H 0.185937 0.822836 0.343245 0.089 Uiso 1 1 calc R U
H41B H 0.337215 0.751935 0.344768 0.089 Uiso 1 1 calc R U
C42 C 0.3316(13) 0.8883(8) 0.3895(8) 0.073(3) Uani 1 1 d . .
H42A H 0.432353 0.867305 0.396588 0.088 Uiso 1 1 calc R U
H42B H 0.326049 0.937453 0.334282 0.088 Uiso 1 1 calc R U
C43 C 0.2797(14) 1.0390(9) 0.4905(8) 0.084(2) Uani 1 1 d . .
H43A H 0.225601 1.089538 0.451931 0.125 Uiso 1 1 calc R U
H43B H 0.381330 1.040316 0.470742 0.125 Uiso 1 1 calc R U
H43C H 0.251069 1.051427 0.557431 0.125 Uiso 1 1 calc R U
N1 N 0.2340(7) 0.2775(5) 0.7026(5) 0.0459(17) Uani 1 1 d . .
N2 N 0.2466(12) 0.9278(8) 0.4757(7) 0.084(2) Uani 1 1 d . .
O1 O -0.7327(5) 1.1424(3) 1.2935(3) 0.0289(10) Uani 1 1 d . .
O2 O -0.7538(4) 1.1679(3) 1.1418(3) 0.0284(10) Uani 1 1 d . .
O3 O 0.0948(5) 1.0044(3) 1.2396(4) 0.0337(11) Uani 1 1 d . .
O4 O -0.0664(5) 1.0910(3) 1.1612(4) 0.0312(11) Uani 1 1 d . .
O5 O 0.0270(4) 0.5997(3) 1.0108(3) 0.0229(9) Uani 1 1 d . .
O6 O 0.0072(5) 0.7006(3) 0.8835(3) 0.0269(10) Uani 1 1 d . .
O7 O 0.2159(4) 0.4362(3) 1.0724(3) 0.0260(10) Uani 1 1 d . .
O8 O 0.2399(5) 0.4620(4) 0.9145(3) 0.0309(10) Uani 1 1 d . .
O9 O 0.1984(4) 0.5749(3) 0.7409(3) 0.0273(10) Uani 1 1 d . .
O10 O 0.2166(4) 0.7326(3) 0.7192(4) 0.0302(10) Uani 1 1 d . .
O11 O 0.9088(6) 0.5938(6) 0.7352(5) 0.0696(16) Uani 1 1 d . .
O12 O 0.9816(6) 0.7085(7) 0.6261(5) 0.0696(16) Uani 1 1 d . .
O13 O 0.0624(7) 0.3805(5) 0.7858(4) 0.0559(18) Uani 1 1 d . .
O14 O 0.0746(7) 0.8985(5) 0.6012(4) 0.0623(19) Uani 1 1 d . .

loop_
_atom_site_aniso_label
_atom_site_aniso_U_11
_atom_site_aniso_U_22
_atom_site_aniso_U_33
_atom_site_aniso_U_23
_atom_site_aniso_U_13
_atom_site_aniso_U_12
Eu1 0.01237(15) 0.02469(18) 0.02322(17) -0.01008(12) 0.00385(11) -0.00126(11)
Eu2 0.01432(16) 0.01498(16) 0.03239(19) -0.00975(12) 0.00553(12) -0.00014(11)
C1 0.016(3) 0.022(3) 0.032(3) -0.013(3) -0.002(2) 0.001(2)
C2 0.017(3) 0.015(3) 0.033(3) -0.009(2) -0.003(2) 0.005(2)
C3 0.029(3) 0.022(3) 0.030(3) -0.008(3) -0.004(3) 0.005(2)
C4 0.019(3) 0.030(3) 0.030(3) -0.006(3) 0.005(3) -0.001(2)
C5 0.022(3) 0.024(3) 0.030(3) -0.004(3) 0.004(3) 0.007(2)
C6 0.018(3) 0.022(3) 0.033(3) -0.004(3) 0.000(2) 0.005(2)
C7 0.017(3) 0.011(3) 0.041(4) -0.011(3) -0.002(3) -0.001(2)
C8 0.016(3) 0.017(3) 0.029(3) -0.007(2) -0.003(2) 0.005(2)
C9 0.019(3) 0.018(3) 0.038(4) -0.011(3) 0.001(3) 0.006(2)
C10 0.009(3) 0.020(3) 0.037(3) -0.009(3) 0.001(2) 0.000(2)
C11 0.017(2) 0.019(2) 0.037(3) -0.0155(19) -0.0014(18) 0.0062(16)
C12 0.017(2) 0.019(2) 0.037(3) -0.0155(19) -0.0014(18) 0.0062(16)
C13 0.019(3) 0.016(3) 0.034(3) -0.015(3) 0.001(2) -0.002(2)
C14 0.013(3) 0.020(3) 0.033(3) -0.009(3) 0.005(2) -0.004(2)
C15 0.021(3) 0.014(3) 0.025(3) -0.003(2) 0.003(2) -0.001(2)
C16 0.019(3) 0.013(3) 0.030(3) -0.010(2) -0.005(2) 0.000(2)
C17 0.016(3) 0.034(4) 0.029(3) -0.010(3) -0.005(2) 0.007(2)
C18 0.020(3) 0.027(3) 0.026(3) -0.015(3) 0.002(2) 0.006(2)
C19 0.019(3) 0.033(4) 0.033(4) 0.001(3) 0.001(3) 0.000(3)
C20 0.021(3) 0.026(3) 0.032(3) 0.008(3) -0.004(3) 0.005(2)
C21 0.017(3) 0.018(3) 0.035(3) -0.011(3) -0.003(2) -0.002(2)
C22 0.014(3) 0.017(3) 0.036(3) -0.013(3) 0.001(2) 0.000(2)
C23 0.020(3) 0.030(3) 0.027(3) -0.015(3) -0.003(2) 0.006(2)
C24 0.019(3) 0.027(3) 0.024(3) -0.014(3) 0.001(2) 0.007(2)
C25 0.022(3) 0.022(3) 0.030(3) -0.008(3) 0.002(3) 0.008(2)
C26 0.025(3) 0.026(3) 0.026(3) -0.009(3) 0.006(3) 0.008(2)
C27 0.021(3) 0.021(3) 0.023(3) 0.003(2) 0.003(2) 0.002(2)
C28 0.023(3) 0.025(3) 0.022(3) -0.004(3) -0.002(2) 0.009(2)
C29 0.017(3) 0.031(3) 0.019(3) -0.008(2) -0.002(2) 0.007(2)
C30 0.020(3) 0.025(3) 0.020(3) 0.004(2) 0.003(2) 0.005(2)
C31 0.020(3) 0.033(4) 0.021(3) -0.007(3) -0.004(2) 0.016(2)
C32 0.033(4) 0.071(6) 0.033(4) -0.021(4) -0.011(3) 0.015(4)
C33 0.018(3) 0.036(4) 0.016(3) -0.003(3) 0.000(2) 0.010(2)
C34 0.055(5) 0.048(5) 0.033(4) -0.021(4) 0.011(4) -0.020(4)
C35 0.050(5) 0.046(5) 0.067(6) -0.006(4) -0.001(5) -0.013(4)
C36 0.076(6) 0.031(4) 0.029(4) -0.005(3) 0.009(4) 0.010(4)
C37 0.076(6) 0.043(5) 0.028(4) -0.010(3) -0.017(4) 0.014(4)
C38 0.078(6) 0.039(5) 0.030(4) -0.009(3) -0.015(4) -0.002(4)
C39 0.062(6) 0.068(7) 0.061(6) 0.011(5) -0.004(5) -0.023(5)
C40 0.132(11) 0.067(7) 0.035(5) 0.007(5) -0.028(6) -0.050(7)
C41 0.086(8) 0.072(8) 0.057(6) -0.018(5) -0.011(6) 0.008(6)
C42 0.081(8) 0.063(7) 0.057(6) 0.001(5) 0.011(6) 0.005(6)
C43 0.100(6) 0.081(6) 0.066(5) -0.025(4) -0.009(4) -0.002(5)
N1 0.043(4) 0.041(4) 0.043(4) 0.004(3) 0.006(3) 0.001(3)
N2 0.100(6) 0.081(6) 0.066(5) -0.025(4) -0.009(4) -0.002(5)
O1 0.017(2) 0.031(3) 0.033(2) -0.013(2) 0.0017(18) 0.0077(18)
O2 0.018(2) 0.032(3) 0.032(2) -0.012(2) -0.0024(18) 0.0086(18)
O3 0.031(3) 0.020(2) 0.051(3) -0.019(2) -0.011(2) 0.0073(18)
O4 0.022(2) 0.019(2) 0.050(3) -0.010(2) 0.000(2) -0.0006(17)
O5 0.020(2) 0.022(2) 0.030(2) -0.0118(18) -0.0052(17) -0.0032(16)
O6 0.026(2) 0.017(2) 0.031(2) -0.0100(18) 0.0022(19) 0.0093(17)
O7 0.014(2) 0.031(2) 0.032(2) -0.017(2) 0.0058(17) -0.0027(17)
O8 0.020(2) 0.036(3) 0.035(3) -0.011(2) -0.0061(19) 0.0063(19)
O9 0.020(2) 0.029(2) 0.033(2) -0.013(2) 0.0032(18) -0.0045(18)
O10 0.016(2) 0.027(2) 0.044(3) -0.017(2) 0.0027(19) 0.0070(17)
O11 0.028(2) 0.121(5) 0.057(3) -0.045(3) -0.018(2) 0.029(2)
O12 0.028(2) 0.121(5) 0.057(3) -0.045(3) -0.018(2) 0.029(2)
O13 0.064(4) 0.060(4) 0.046(3) -0.034(3) 0.024(3) -0.033(3)
O14 0.060(4) 0.073(5) 0.043(3) 0.005(3) 0.027(3) -0.026(3)

loop_
_atom_type_symbol
_atom_type_description
_atom_type_scat_dispersion_real
_atom_type_scat_dispersion_imag
_atom_type_scat_source
C C 0.0033 0.0016 'International Tables Vol C Tables 4.2.6.8 and 6.1.1.4'
H H 0.0000 0.0000 'International Tables Vol C Tables 4.2.6.8 and 6.1.1.4'
N N 0.0061 0.0033 'International Tables Vol C Tables 4.2.6.8 and 6.1.1.4'
O O 0.0106 0.0060 'International Tables Vol C Tables 4.2.6.8 and 6.1.1.4'
Eu Eu -0.1578 3.6682 'International Tables Vol C Tables 4.2.6.8 and 6.1.1.4'

loop_
_geom_angle_atom_site_label_1
_geom_angle_atom_site_label_2
_geom_angle_atom_site_label_3
_geom_angle
_geom_angle_site_symmetry_1
_geom_angle_site_symmetry_3
O13 Eu1 O7 110.90(18) . 2_567
O13 Eu1 O11 84.8(3) . 1_455
O7 Eu1 O11 74.40(19) 2_567 1_455
O13 Eu1 O8 86.9(2) . .
O7 Eu1 O8 137.98(16) 2_567 .
O11 Eu1 O8 147.0(2) 1_455 .
O13 Eu1 O9 86.56(17) . .
O7 Eu1 O9 141.33(17) 2_567 .
O11 Eu1 O9 73.2(2) 1_455 .
O8 Eu1 O9 74.46(17) . .
O13 Eu1 O5 77.03(18) . 2_567
O7 Eu1 O5 73.24(16) 2_567 2_567
O11 Eu1 O5 133.8(2) 1_455 2_567
O8 Eu1 O5 74.46(16) . 2_567
O9 Eu1 O5 145.43(15) . 2_567
O13 Eu1 O6 159.14(19) . .
O7 Eu1 O6 78.90(15) 2_567 .
O11 Eu1 O6 80.1(2) 1_455 .
O8 Eu1 O6 97.87(16) . .
O9 Eu1 O6 75.32(14) . .
O5 Eu1 O6 123.83(14) 2_567 .
O13 Eu1 O5 147.7(2) . .
O7 Eu1 O5 75.95(14) 2_567 .
O11 Eu1 O5 126.63(19) 1_455 .
O8 Eu1 O5 70.28(15) . .
O9 Eu1 O5 107.88(14) . .
O5 Eu1 O5 75.02(15) 2_567 .
O6 Eu1 O5 51.10(15) . .
O13 Eu1 C11 170.3(2) . .
O7 Eu1 C11 76.23(16) 2_567 .
O11 Eu1 C11 103.7(2) 1_455 .
O8 Eu1 C11 83.44(17) . .
O9 Eu1 C11 91.58(17) . .
O5 Eu1 C11 99.54(17) 2_567 .
O6 Eu1 C11 25.59(17) . .
O5 Eu1 C11 25.51(17) . .
O13 Eu1 Eu1 114.32(17) . 2_567
O7 Eu1 Eu1 70.50(12) 2_567 2_567
O11 Eu1 Eu1 144.14(14) 1_455 2_567
O8 Eu1 Eu1 67.49(12) . 2_567
O9 Eu1 Eu1 134.62(11) . 2_567
O5 Eu1 Eu1 38.86(9) 2_567 2_567
O6 Eu1 Eu1 86.11(10) . 2_567
O5 Eu1 Eu1 36.16(10) . 2_567
C11 Eu1 Eu1 60.99(14) . 2_567
O13 Eu1 Eu2 129.37(17) . .
O7 Eu1 Eu2 83.74(12) 2_567 .
O11 Eu1 Eu2 51.59(19) 1_455 .
O8 Eu1 Eu2 114.69(12) . .
O9 Eu1 Eu2 59.61(11) . .
O5 Eu1 Eu2 150.65(10) 2_567 .
O6 Eu1 Eu2 30.94(10) . .
O5 Eu1 Eu2 82.01(10) . .
C11 Eu1 Eu2 56.51(14) . .
Eu1 Eu1 Eu2 116.239(11) 2_567 .
O4 Eu2 O10 82.29(15) 2_577 .
O4 Eu2 O12 156.63(19) 2_577 1_455
O10 Eu2 O12 76.08(17) . 1_455
O4 Eu2 O6 79.09(16) 2_577 .
O10 Eu2 O6 73.18(16) . .
O12 Eu2 O6 102.6(2) 1_455 .
O4 Eu2 O14 91.5(2) 2_577 .
O10 Eu2 O14 76.7(2) . .
O12 Eu2 O14 75.1(3) 1_455 .
O6 Eu2 O14 149.4(2) . .
O4 Eu2 O2 89.39(15) 2_577 2_477
O10 Eu2 O2 145.19(17) . 2_477
O12 Eu2 O2 113.5(2) 1_455 2_477
O6 Eu2 O2 72.07(15) . 2_477
O14 Eu2 O2 137.5(2) . 2_477
O4 Eu2 O1 123.73(15) 2_577 2_477
O10 Eu2 O1 152.25(15) . 2_477
O12 Eu2 O1 76.57(17) 1_455 2_477
O6 Eu2 O1 117.75(16) . 2_477
O14 Eu2 O1 91.8(2) . 2_477
O2 Eu2 O1 53.93(15) 2_477 2_477
O4 Eu2 O3 53.10(16) 2_577 2_577
O10 Eu2 O3 122.75(16) . 2_577
O12 Eu2 O3 135.0(2) 1_455 2_577
O6 Eu2 O3 121.48(16) . 2_577
O14 Eu2 O3 71.4(2) . 2_577
O2 Eu2 O3 75.50(16) 2_477 2_577
O1 Eu2 O3 75.26(15) 2_477 2_577
O4 Eu2 C1 105.23(16) 2_577 2_477
O10 Eu2 C1 166.57(18) . 2_477
O12 Eu2 C1 97.73(18) 1_455 2_477
O6 Eu2 C1 97.01(17) . 2_477
O14 Eu2 C1 113.6(2) . 2_477
O2 Eu2 C1 27.33(17) 2_477 2_477
O1 Eu2 C1 27.02(17) 2_477 2_477
O3 Eu2 C1 70.05(17) 2_577 2_477
O4 Eu2 C12 26.29(17) 2_577 2_577
O10 Eu2 C12 103.32(16) . 2_577
O12 Eu2 C12 155.9(3) 1_455 2_577
O6 Eu2 C12 100.15(17) . 2_577
O14 Eu2 C12 81.3(2) . 2_577
O2 Eu2 C12 81.09(17) 2_477 2_577
O1 Eu2 C12 99.68(16) 2_477 2_577
O3 Eu2 C12 26.82(17) 2_577 2_577
C1 Eu2 C12 87.21(17) 2_477 2_577
O4 Eu2 C32 157.13(18) 2_577 1_455
O10 Eu2 C32 78.09(18) . 1_455
O12 Eu2 C32 20.3(3) 1_455 1_455
O6 Eu2 C32 84.05(19) . 1_455
O14 Eu2 C32 95.3(2) . 1_455
O2 Eu2 C32 100.05(19) 2_477 1_455
O1 Eu2 C32 77.94(17) 2_477 1_455
O3 Eu2 C32 149.48(19) 2_577 1_455
C1 Eu2 C32 92.00(19) 2_477 1_455
C12 Eu2 C32 175.8(2) 2_577 1_455
O4 Eu2 Eu1 109.80(12) 2_577 .
O10 Eu2 Eu1 67.48(12) . .
O12 Eu2 Eu1 69.9(2) 1_455 .
O6 Eu2 Eu1 32.77(10) . .
O14 Eu2 Eu1 134.52(17) . .
O2 Eu2 Eu1 84.05(11) 2_477 .
O1 Eu2 Eu1 106.95(11) 2_477 .
O3 Eu2 Eu1 152.75(12) 2_577 .
C1 Eu2 Eu1 99.27(13) 2_477 .
C12 Eu2 Eu1 132.78(14) 2_577 .
C32 Eu2 Eu1 51.43(17) 1_455 .
O1 C1 O2 121.6(5) . .
O1 C1 C2 120.2(6) . .
O2 C1 C2 118.2(5) . .
O1 C1 Eu2 62.9(3) . 2_477
O2 C1 Eu2 60.1(3) . 2_477
C2 C1 Eu2 167.0(4) . 2_477
C3 C2 C5 119.7(6) . .
C3 C2 C1 120.2(6) . .
C5 C2 C1 120.0(6) . .
C2 C3 C4 121.0(6) . .
C2 C3 H3 119.5 . .
C4 C3 H3 119.5 . .
C3 C4 C7 119.7(6) . .
C3 C4 H4 120.2 . .
C7 C4 H4 120.2 . .
C2 C5 C6 119.4(6) . .
C2 C5 H5 120.3 . .
C6 C5 H5 120.3 . .
C7 C6 C5 120.9(6) . .
C7 C6 H6 119.5 . .
C5 C6 H6 119.5 . .
C6 C7 C4 119.2(6) . .
C6 C7 C8 119.9(6) . .
C4 C7 C8 120.8(6) . .
C9 C8 C13 117.7(5) . .
C9 C8 C7 119.6(5) . .
C13 C8 C7 122.6(5) . .
C8 C9 C10 121.6(6) . .
C8 C9 H9 119.2 . .
C10 C9 H9 119.2 . .
C15 C10 C9 119.8(6) . .
C15 C10 C11 122.3(5) . .
C9 C10 C11 117.8(5) . .
O5 C11 O6 120.0(5) . .
O5 C11 C10 119.6(6) . .
O6 C11 C10 120.4(6) . .
O5 C11 Eu1 60.1(3) . .
O6 C11 Eu1 59.9(3) . .
C10 C11 Eu1 178.1(4) . .
O4 C12 O3 120.7(6) . .
O4 C12 C13 119.8(6) . .
O3 C12 C13 119.4(5) . .
O4 C12 Eu2 57.3(3) . 2_577
O3 C12 Eu2 63.5(3) . 2_577
C13 C12 Eu2 174.7(5) . 2_577
C14 C13 C8 119.8(5) . .
C14 C13 C12 118.7(5) . .
C8 C13 C12 121.2(5) . .
C15 C14 C13 123.1(6) . .
C15 C14 H14 118.4 . .
C13 C14 H14 118.4 . .
C14 C15 C10 117.7(6) . .
C14 C15 C16 119.0(5) . 2_667
C10 C15 C16 123.2(5) . 2_667
C19 C16 C17 118.4(6) . .
C19 C16 C15 119.6(5) . 2_667
C17 C16 C15 121.4(6) . 2_667
C18 C17 C16 120.4(6) . .
C18 C17 H17 119.8 . .
C16 C17 H17 119.8 . .
C17 C18 C21 121.3(6) . .
C17 C18 H18 119.4 . .
C21 C18 H18 119.4 . .
C20 C19 C16 121.3(6) . .
C20 C19 H19 119.4 . .
C16 C19 H19 119.4 . .
C19 C20 C21 119.9(6) . .
C19 C20 H20 120.1 . .
C21 C20 H20 120.1 . .
C18 C21 C20 118.6(5) . .
C18 C21 C22 122.7(6) . .
C20 C21 C22 118.5(6) . .
O8 C22 O7 125.0(6) . .
O8 C22 C21 118.2(5) . .
O7 C22 C21 116.9(6) . .
O10 C23 O9 125.3(6) . .
O10 C23 C24 117.4(6) . .
O9 C23 C24 117.4(6) . .
C27 C24 C25 119.5(6) . .
C27 C24 C23 122.1(6) . .
C25 C24 C23 118.4(6) . .
C26 C25 C24 118.8(6) . .
C26 C25 H25 120.6 . .
C24 C25 H25 120.6 . .
C29 C26 C25 121.9(6) . .
C29 C26 H26 119.1 . .
C25 C26 H26 119.1 . .
C24 C27 C28 121.3(6) . .
C24 C27 H27 119.3 . .
C28 C27 H27 119.3 . .
C27 C28 C29 119.8(6) . .
C27 C28 H28 120.1 . .
C29 C28 H28 120.1 . .
C26 C29 C28 118.7(6) . .
C26 C29 C30 119.7(6) . .
C28 C29 C30 121.6(6) . .
C33 C30 C31 117.1(5) 2_766 .
C33 C30 C29 119.9(6) 2_766 .
C31 C30 C29 123.0(6) . .
C30 C31 C33 120.9(6) . .
C30 C31 C32 122.9(6) . .
C33 C31 C32 116.2(6) . .
O11 C32 O12 124.9(8) . .
O11 C32 C31 120.0(9) . .
O12 C32 C31 115.1(8) . .
O11 C32 Eu2 83.6(6) . 1_655
O12 C32 Eu2 41.4(4) . 1_655
C31 C32 Eu2 156.1(6) . 1_655
C30 C33 C31 122.1(6) 2_766 .
C30 C33 H33 119.0 2_766 .
C31 C33 H33 119.0 . .
O13 C34 N1 123.6(8) . .
O13 C34 C38 129.0(9) . .
N1 C34 C38 107.4(7) . .
N1 C35 H35A 109.5 . .
N1 C35 H35B 109.5 . .
H35A C35 H35B 109.5 . .
N1 C35 H35C 109.5 . .
H35A C35 H35C 109.5 . .
H35B C35 H35C 109.5 . .
N1 C36 C37 102.2(7) . .
N1 C36 H36A 111.3 . .
C37 C36 H36A 111.3 . .
N1 C36 H36B 111.3 . .
C37 C36 H36B 111.3 . .
H36A C36 H36B 109.2 . .
C38 C37 C36 103.6(7) . .
C38 C37 H37A 111.0 . .
C36 C37 H37A 111.0 . .
C38 C37 H37B 111.0 . .
C36 C37 H37B 111.0 . .
H37A C37 H37B 109.0 . .
C34 C38 C37 106.4(8) . .
C34 C38 H38A 110.5 . .
C37 C38 H38A 110.5 . .
C34 C38 H38B 110.5 . .
C37 C38 H38B 110.5 . .
H38A C38 H38B 108.6 . .
N2 C39 O14 113.8(8) . .
N2 C39 C40 108.5(8) . .
O14 C39 C40 137.6(8) . .
C41 C40 C39 100.1(8) . .
C41 C40 H40A 111.7 . .
C39 C40 H40A 111.7 . .
C41 C40 H40B 111.7 . .
C39 C40 H40B 111.7 . .
H40A C40 H40B 109.5 . .
C40 C41 C42 102.9(8) . .
C40 C41 H41A 111.2 . .
C42 C41 H41A 111.2 . .
C40 C41 H41B 111.2 . .
C42 C41 H41B 111.2 . .
H41A C41 H41B 109.1 . .
N2 C42 C41 104.2(9) . .
N2 C42 H42A 110.9 . .
C41 C42 H42A 110.9 . .
N2 C42 H42B 110.9 . .
C41 C42 H42B 110.9 . .
H42A C42 H42B 108.9 . .
N2 C43 H43A 109.5 . .
N2 C43 H43B 109.5 . .
H43A C43 H43B 109.5 . .
N2 C43 H43C 109.5 . .
H43A C43 H43C 109.5 . .
H43B C43 H43C 109.5 . .
C34 N1 C36 115.3(8) . .
C34 N1 C35 123.6(7) . .
C36 N1 C35 121.1(7) . .
C39 N2 C42 110.3(9) . .
C39 N2 C43 137.2(9) . .
C42 N2 C43 112.4(9) . .
C1 O1 Eu2 90.0(4) . 2_477
C1 O2 Eu2 92.5(4) . 2_477
C12 O3 Eu2 89.7(4) . 2_577
C12 O4 Eu2 96.4(4) . 2_577
C11 O5 Eu1 154.6(4) . 2_567
C11 O5 Eu1 94.4(4) . .
Eu1 O5 Eu1 104.98(15) 2_567 .
C11 O6 Eu2 149.1(4) . .
C11 O6 Eu1 94.5(4) . .
Eu2 O6 Eu1 116.29(17) . .
C22 O7 Eu1 136.1(4) . 2_567
C22 O8 Eu1 140.8(4) . .
C23 O9 Eu1 142.6(4) . .
C23 O10 Eu2 130.1(4) . .
C32 O11 Eu1 134.5(5) . 1_655
C32 O12 Eu2 118.3(6) . 1_655
C34 O13 Eu1 160.1(6) . .
C39 O14 Eu2 130.4(6) . .

loop_
_geom_bond_atom_site_label_1
_geom_bond_atom_site_label_2
_geom_bond_distance
_geom_bond_site_symmetry_2
Eu1 O13 2.313(5) .
Eu1 O7 2.329(4) 2_567
Eu1 O11 2.343(7) 1_455
Eu1 O8 2.352(4) .
Eu1 O9 2.355(4) .
Eu1 O5 2.392(5) 2_567
Eu1 O6 2.539(4) .
Eu1 O5 2.543(4) .
Eu1 C11 2.925(6) .
Eu1 Eu1 3.9151(7) 2_567
Eu1 Eu2 4.2048(5) .
Eu2 O4 2.388(5) 2_577
Eu2 O10 2.399(4) .
Eu2 O12 2.406(7) 1_455
Eu2 O6 2.411(5) .
Eu2 O14 2.411(5) .
Eu2 O2 2.413(4) 2_477
Eu2 O1 2.476(4) 2_477
Eu2 O3 2.523(4) 2_577
Eu2 C1 2.780(6) 2_477
Eu2 C12 2.820(6) 2_577
Eu2 C32 3.204(10) 1_455
C1 O1 1.263(8) .
C1 O2 1.278(8) .
C1 C2 1.500(8) .
C2 C3 1.386(9) .
C2 C5 1.391(9) .
C3 C4 1.389(9) .
C3 H3 0.9500 .
C4 C7 1.409(9) .
C4 H4 0.9500 .
C5 C6 1.408(8) .
C5 H5 0.9500 .
C6 C7 1.379(9) .
C6 H6 0.9500 .
C7 C8 1.488(8) .
C8 C9 1.380(8) .
C8 C13 1.409(8) .
C9 C10 1.419(8) .
C9 H9 0.9500 .
C10 C15 1.395(8) .
C10 C11 1.500(8) .
C11 O5 1.264(8) .
C11 O6 1.267(8) .
C12 O4 1.257(8) .
C12 O3 1.273(8) .
C12 C13 1.504(8) .
C13 C14 1.379(8) .
C14 C15 1.378(8) .
C14 H14 0.9500 .
C15 C16 1.489(8) 2_667
C16 C19 1.390(9) .
C16 C17 1.399(9) .
C17 C18 1.379(8) .
C17 H17 0.9500 .
C18 C21 1.388(9) .
C18 H18 0.9500 .
C19 C20 1.385(9) .
C19 H19 0.9500 .
C20 C21 1.404(9) .
C20 H20 0.9500 .
C21 C22 1.501(8) .
C22 O8 1.249(8) .
C22 O7 1.273(7) .
C23 O10 1.255(8) .
C23 O9 1.257(8) .
C23 C24 1.494(8) .
C24 C27 1.380(9) .
C24 C25 1.419(8) .
C25 C26 1.397(8) .
C25 H25 0.9500 .
C26 C29 1.380(9) .
C26 H26 0.9500 .
C27 C28 1.387(8) .
C27 H27 0.9500 .
C28 C29 1.422(8) .
C28 H28 0.9500 .
C29 C30 1.490(8) .
C30 C33 1.390(9) 2_766
C30 C31 1.392(9) .
C31 C33 1.399(8) .
C31 C32 1.501(10) .
C32 O11 1.248(11) .
C32 O12 1.263(12) .
C33 H33 0.9500 .
C34 O13 1.219(9) .
C34 N1 1.329(11) .
C34 C38 1.460(12) .
C35 N1 1.482(11) .
C35 H35A 0.9800 .
C35 H35B 0.9800 .
C35 H35C 0.9800 .
C36 N1 1.421(10) .
C36 C37 1.531(13) .
C36 H36A 0.9900 .
C36 H36B 0.9900 .
C37 C38 1.494(11) .
C37 H37A 0.9900 .
C37 H37B 0.9900 .
C38 H38A 0.9900 .
C38 H38B 0.9900 .
C39 N2 1.345(14) .
C39 O14 1.369(10) .
C39 C40 1.5407(10) .
C40 C41 1.501(14) .
C40 H40A 0.9900 .
C40 H40B 0.9900 .
C41 C42 1.508(15) .
C41 H41A 0.9900 .
C41 H41B 0.9900 .
C42 N2 1.461(13) .
C42 H42A 0.9900 .
C42 H42B 0.9900 .
C43 N2 1.699(15) .
C43 H43A 0.9800 .
C43 H43B 0.9800 .
C43 H43C 0.9800 .

loop_
_geom_torsion_atom_site_label_1
_geom_torsion_atom_site_label_2
_geom_torsion_atom_site_label_3
_geom_torsion_atom_site_label_4
_geom_torsion
_geom_torsion_site_symmetry_1
_geom_torsion_site_symmetry_4
O1 C1 C2 C3 176.0(6) . .
O2 C1 C2 C3 -3.6(9) . .
Eu2 C1 C2 C3 75(2) 2_477 .
O1 C1 C2 C5 -0.1(9) . .
O2 C1 C2 C5 -179.7(6) . .
Eu2 C1 C2 C5 -101(2) 2_477 .
C5 C2 C3 C4 3.4(10) . .
C1 C2 C3 C4 -172.7(6) . .
C2 C3 C4 C7 -1.9(10) . .
C3 C2 C5 C6 -2.1(10) . .
C1 C2 C5 C6 174.0(6) . .
C2 C5 C6 C7 -0.7(10) . .
C5 C6 C7 C4 2.1(9) . .
C5 C6 C7 C8 -174.5(6) . .
C3 C4 C7 C6 -0.9(9) . .
C3 C4 C7 C8 175.8(6) . .
C6 C7 C8 C9 129.7(7) . .
C4 C7 C8 C9 -46.9(9) . .
C6 C7 C8 C13 -48.3(9) . .
C4 C7 C8 C13 135.1(7) . .
C13 C8 C9 C10 4.0(10) . .
C7 C8 C9 C10 -174.1(6) . .
C8 C9 C10 C15 -0.2(10) . .
C8 C9 C10 C11 175.3(6) . .
C15 C10 C11 O5 63.4(8) . .
C9 C10 C11 O5 -112.0(7) . .
C15 C10 C11 O6 -115.2(7) . .
C9 C10 C11 O6 69.4(8) . .
C9 C8 C13 C14 -5.3(10) . .
C7 C8 C13 C14 172.7(6) . .
C9 C8 C13 C12 169.3(6) . .
C7 C8 C13 C12 -12.7(10) . .
O4 C12 C13 C14 147.1(7) . .
O3 C12 C13 C14 -30.3(10) . .
O4 C12 C13 C8 -27.5(10) . .
O3 C12 C13 C8 155.1(6) . .
C8 C13 C14 C15 2.9(10) . .
C12 C13 C14 C15 -171.8(6) . .
C13 C14 C15 C10 1.0(10) . .
C13 C14 C15 C16 177.1(6) . 2_667
C9 C10 C15 C14 -2.3(9) . .
C11 C10 C15 C14 -177.6(6) . .
C9 C10 C15 C16 -178.2(6) . 2_667
C11 C10 C15 C16 6.5(10) . 2_667
C19 C16 C17 C18 3.6(9) . .
C15 C16 C17 C18 -168.0(6) 2_667 .
C16 C17 C18 C21 -0.4(10) . .
C17 C16 C19 C20 -3.0(10) . .
C15 C16 C19 C20 168.7(6) 2_667 .
C16 C19 C20 C21 -0.8(10) . .
C17 C18 C21 C20 -3.4(9) . .
C17 C18 C21 C22 170.7(6) . .
C19 C20 C21 C18 4.0(10) . .
C19 C20 C21 C22 -170.4(6) . .
C18 C21 C22 O8 -167.8(6) . .
C20 C21 C22 O8 6.3(9) . .
C18 C21 C22 O7 11.1(8) . .
C20 C21 C22 O7 -174.9(6) . .
O10 C23 C24 C27 15.8(9) . .
O9 C23 C24 C27 -165.8(6) . .
O10 C23 C24 C25 -164.1(6) . .
O9 C23 C24 C25 14.3(9) . .
C27 C24 C25 C26 -1.7(10) . .
C23 C24 C25 C26 178.3(6) . .
C24 C25 C26 C29 2.6(10) . .
C25 C24 C27 C28 0.7(10) . .
C23 C24 C27 C28 -179.3(6) . .
C24 C27 C28 C29 -0.5(10) . .
C25 C26 C29 C28 -2.4(10) . .
C25 C26 C29 C30 179.0(6) . .
C27 C28 C29 C26 1.4(9) . .
C27 C28 C29 C30 179.9(6) . .
C26 C29 C30 C33 36.8(9) . 2_766
C28 C29 C30 C33 -141.7(6) . 2_766
C26 C29 C30 C31 -142.8(7) . .
C28 C29 C30 C31 38.7(9) . .
C33 C30 C31 C33 -0.7(11) 2_766 .
C29 C30 C31 C33 179.0(6) . .
C33 C30 C31 C32 179.8(7) 2_766 .
C29 C30 C31 C32 -0.5(11) . .
C30 C31 C32 O11 69.3(10) . .
C33 C31 C32 O11 -110.2(9) . .
C30 C31 C32 O12 -112.5(8) . .
C33 C31 C32 O12 68.0(9) . .
C30 C31 C32 Eu2 -121.0(11) . 1_655
C33 C31 C32 Eu2 59.5(14) . 1_655
C30 C31 C33 C30 0.7(11) . 2_766
C32 C31 C33 C30 -179.8(7) . 2_766
N1 C36 C37 C38 21.8(8) . .
O13 C34 C38 C37 -168.9(9) . .
N1 C34 C38 C37 10.8(10) . .
C36 C37 C38 C34 -20.2(9) . .
N2 C39 C40 C41 -28.9(12) . .
O14 C39 C40 C41 155.0(13) . .
C39 C40 C41 C42 36.2(11) . .
C40 C41 C42 N2 -32.5(12) . .
O13 C34 N1 C36 -175.9(8) . .
C38 C34 N1 C36 4.4(10) . .
O13 C34 N1 C35 2.8(14) . .
C38 C34 N1 C35 -176.9(7) . .
C37 C36 N1 C34 -17.0(9) . .
C37 C36 N1 C35 164.3(7) . .
O14 C39 N2 C42 -173.8(9) . .
C40 C39 N2 C42 9.1(13) . .
O14 C39 N2 C43 10.4(19) . .
C40 C39 N2 C43 -166.7(12) . .
C41 C42 N2 C39 14.7(13) . .
C41 C42 N2 C43 -168.4(9) . .
O2 C1 O1 Eu2 13.9(6) . 2_477
C2 C1 O1 Eu2 -165.6(5) . 2_477
O1 C1 O2 Eu2 -14.3(6) . 2_477
C2 C1 O2 Eu2 165.2(5) . 2_477
O4 C12 O3 Eu2 -2.4(7) . 2_577
C13 C12 O3 Eu2 175.0(5) . 2_577
O3 C12 O4 Eu2 2.5(7) . 2_577
C13 C12 O4 Eu2 -174.8(5) . 2_577
O6 C11 O5 Eu1 -139.3(7) . 2_567
C10 C11 O5 Eu1 42.1(12) . 2_567
Eu1 C11 O5 Eu1 -140.1(9) . 2_567
O6 C11 O5 Eu1 0.8(6) . .
C10 C11 O5 Eu1 -177.8(5) . .
O5 C11 O6 Eu2 175.1(5) . .
C10 C11 O6 Eu2 -6.3(11) . .
Eu1 C11 O6 Eu2 175.9(8) . .
O5 C11 O6 Eu1 -0.8(6) . .
C10 C11 O6 Eu1 177.8(5) . .
O8 C22 O7 Eu1 3.9(10) . 2_567
C21 C22 O7 Eu1 -174.9(4) . 2_567
O7 C22 O8 Eu1 -4.7(11) . .
C21 C22 O8 Eu1 174.1(4) . .
O10 C23 O9 Eu1 -40.4(11) . .
C24 C23 O9 Eu1 141.4(5) . .
O9 C23 O10 Eu2 -14.1(10) . .
C24 C23 O10 Eu2 164.1(4) . .
O12 C32 O11 Eu1 -83.3(11) . 1_655
C31 C32 O11 Eu1 94.8(10) . 1_655
Eu2 C32 O11 Eu1 -81.0(8) 1_655 1_655
O11 C32 O12 Eu2 3.3(11) . 1_655
C31 C32 O12 Eu2 -174.8(4) . 1_655
N1 C34 O13 Eu1 81(2) . .
C38 C34 O13 Eu1 -99.1(19) . .
N2 C39 O14 Eu2 -153.1(7) . .
C40 C39 O14 Eu2 22.8(18) . .
